data_7025256
loop_
_publ_author_name
'Djinovic, Vesna M.'
'Galanski, Markus'
'Arion, Vladimir B.'
'Keppler, Bernhard K.'

_publ_section_title
;
 Synthesis and structures of novel 1-methylcytosinato-bridged
 (ethylenediamine)platinum(II) and platinum(III) dinuclear complexes.
;
_journal_issue 15
_journal_name_full 'Dalton transactions (Cambridge, England : 2003)'
_journal_page_first 3633
_journal_page_last 3643
_journal_paper_doi 10.1039/b926133h
_journal_volume 39
_journal_year 2010
_chemical_formula_moiety 'C14 H31 N10 O4 Pt2, 3(Cl O4), H2 O'
_chemical_formula_sum 'C14 H33 Cl3 N10 O17 Pt2'
_chemical_formula_weight 1110.03
_chemical_name_common
;
Aqua-1kappaO)bis(ethane-1,2-diamine-
1kappa$2!N,N',2kappa$2!N,N') (hydroxido-2kappaO)bis(miu-1-
methylcytosinato-kappa$2!N3,N4) diplatinum(iii)(Pt-Pt) triperchlorate
monohydrate
;
_chemical_name_systematic
;
Aqua-1kappaO)bis(ethane-1,2-diamine-1kappa^2^N,N',2kappa^2^N,N')
(hydroxido-2kappaO)bis(miu-1-methylcytosinato-kappa^2^N3,N4)
diplatinum(III)(Pt-Pt) triperchlorate monohydrate
;
_space_group_IT_number 2
_symmetry_cell_setting triclinic
_symmetry_space_group_name_Hall '-P 1'
_symmetry_space_group_name_H-M 'P -1'
_atom_sites_solution_hydrogens geom
_atom_sites_solution_primary direct
_atom_sites_solution_secondary difmap
_audit_creation_method SHELXL-97
_cell_angle_alpha 67.701(2)
_cell_angle_beta 70.504(2)
_cell_angle_gamma 64.629(2)
_cell_formula_units_Z 2
_cell_length_a 11.2503(4)
_cell_length_b 12.3786(4)
_cell_length_c 13.0732(5)
_cell_measurement_reflns_used 484
_cell_measurement_temperature 100(2)
_cell_measurement_theta_max 24.06
_cell_measurement_theta_min 2.90
_cell_volume 1489.76(10)
_computing_structure_refinement 'SHELXL-97 (Sheldrick, 1997)'
_computing_structure_solution 'SHELXS-97 (Sheldrick, 1990)'
_diffrn_ambient_temperature 100(2)
_diffrn_measured_fraction_theta_full 0.996
_diffrn_measured_fraction_theta_max 0.996
_diffrn_radiation_monochromator graphite
_diffrn_radiation_source 'fine-focus sealed tube'
_diffrn_radiation_type MoK\a
_diffrn_radiation_wavelength 0.71073
_diffrn_reflns_av_R_equivalents 0.0495
_diffrn_reflns_av_sigmaI/netI 0.0216
_diffrn_reflns_limit_h_max 12
_diffrn_reflns_limit_h_min -12
_diffrn_reflns_limit_k_max 14
_diffrn_reflns_limit_k_min -14
_diffrn_reflns_limit_l_max 14
_diffrn_reflns_limit_l_min -14
_diffrn_reflns_number 60066
_diffrn_reflns_theta_full 24.00
_diffrn_reflns_theta_max 24.00
_diffrn_reflns_theta_min 2.89
_exptl_absorpt_coefficient_mu 9.742
_exptl_absorpt_correction_T_max 0.3228
_exptl_absorpt_correction_T_min 0.2461
_exptl_absorpt_correction_type multi-scan
_exptl_absorpt_process_details SADABS
_exptl_crystal_colour colorless
_exptl_crystal_density_diffrn 2.475
_exptl_crystal_density_method 'not measured'
_exptl_crystal_description block
_exptl_crystal_F_000 1060
_exptl_crystal_size_max 0.20
_exptl_crystal_size_mid 0.20
_exptl_crystal_size_min 0.15
_refine_diff_density_max 4.069
_refine_diff_density_min -1.825
_refine_diff_density_rms 0.156
_refine_ls_extinction_method none
_refine_ls_goodness_of_fit_ref 1.042
_refine_ls_hydrogen_treatment constr
_refine_ls_matrix_type full
_refine_ls_number_parameters 417
_refine_ls_number_reflns 4655
_refine_ls_number_restraints 5
_refine_ls_restrained_S_all 1.041
_refine_ls_R_factor_all 0.0316
_refine_ls_R_factor_gt 0.0264
_refine_ls_shift/su_max 0.001
_refine_ls_shift/su_mean 0.000
_refine_ls_structure_factor_coef Fsqd
_refine_ls_weighting_details 'calc w=1/[\s^2^(Fo^2^)+(0.0330P)^2^+13.4332P] where P=(Fo^2^+2Fc^2^)/3'
_refine_ls_weighting_scheme calc
_refine_ls_wR_factor_gt 0.0664
_refine_ls_wR_factor_ref 0.0685
_reflns_number_gt 4154
_reflns_number_total 4655
_reflns_threshold_expression >2sigma(I)
_cod_data_source_file b926133h.txt
_cod_data_source_block vedj036
_cod_original_cell_volume 1489.76(9)
_cod_original_sg_symbol_H-M P-1
_cod_database_code 7025256

loop_
_symmetry_equiv_pos_as_xyz
'x, y, z'
'-x, -y, -z'

loop_
_atom_site_label
_atom_site_type_symbol
_atom_site_fract_x
_atom_site_fract_y
_atom_site_fract_z
_atom_site_U_iso_or_equiv
_atom_site_adp_type
_atom_site_occupancy
_atom_site_symmetry_multiplicity
_atom_site_calc_flag
_atom_site_refinement_flags
Pt1A Pt 0.13581(2) 0.69707(2) 0.37748(2) 0.01124(9) Uani 1 1 d D
Pt1B Pt 0.21021(2) 0.81576(2) 0.17398(2) 0.01230(9) Uani 1 1 d .
O1 O 0.0751(4) 0.5927(3) 0.56454(19) 0.0186(10) Uani 1 1 d D
H10E H -0.0072 0.6377 0.5892 0.022 Uiso 1 1 d RD
H10F H 0.0793 0.5202 0.5651 0.022 Uiso 1 1 d RD
O2 O 0.2746(5) 0.9091(4) 0.2265(4) 0.0227(11) Uani 1 1 d .
H20A H 0.2694 0.9812 0.2245 0.027 Uiso 1 1 d R
N1A N -0.2848(5) 0.8231(5) 0.4050(4) 0.0141(12) Uani 1 1 d .
C2A C -0.1557(6) 0.7423(6) 0.4057(5) 0.0126(14) Uani 1 1 d .
N3A N -0.0540(5) 0.7895(5) 0.3446(4) 0.0112(11) Uani 1 1 d .
C4A C -0.0793(6) 0.9054(6) 0.2694(5) 0.0118(14) Uani 1 1 d .
C5A C -0.2155(7) 0.9891(6) 0.2756(5) 0.0152(14) Uani 1 1 d .
H5A H -0.2357 1.0739 0.2323 0.018 Uiso 1 1 calc R
C6A C -0.3131(7) 0.9461(6) 0.3429(5) 0.0152(14) Uani 1 1 d .
H6A H -0.4038 1.0010 0.3484 0.018 Uiso 1 1 calc R
C7A C -0.3929(7) 0.7758(7) 0.4774(6) 0.0232(16) Uani 1 1 d .
H7A1 H -0.3806 0.7000 0.4615 0.035 Uiso 1 1 calc R
H7A2 H -0.4797 0.8389 0.4622 0.035 Uiso 1 1 calc R
H7A3 H -0.3908 0.7569 0.5568 0.035 Uiso 1 1 calc R
O8A O -0.1322(4) 0.6318(4) 0.4618(4) 0.0147(10) Uani 1 1 d .
N9A N 0.0223(5) 0.9359(5) 0.1978(5) 0.0143(12) Uani 1 1 d .
H9A H 0.0069 1.0141 0.1576 0.017 Uiso 1 1 calc R
N1B N 0.0985(5) 0.6523(5) -0.0013(5) 0.0159(12) Uani 1 1 d .
C2B C 0.1138(6) 0.7385(6) 0.0306(6) 0.0142(14) Uani 1 1 d .
N3B N 0.1515(5) 0.7028(5) 0.1318(4) 0.0130(12) Uani 1 1 d .
C4B C 0.1593(6) 0.5860(6) 0.2053(5) 0.0123(14) Uani 1 1 d .
C5B C 0.1635(7) 0.4942(6) 0.1621(6) 0.0186(15) Uani 1 1 d .
H5B H 0.1885 0.4089 0.2039 0.022 Uiso 1 1 calc R
C6B C 0.1316(7) 0.5308(6) 0.0619(6) 0.0172(15) Uani 1 1 d .
H6B H 0.1319 0.4705 0.0335 0.021 Uiso 1 1 calc R
C7B C 0.0553(8) 0.6922(7) -0.1076(6) 0.0213(16) Uani 1 1 d .
H7B1 H 0.0658 0.6191 -0.1269 0.032 Uiso 1 1 calc R
H7B2 H 0.1104 0.7380 -0.1677 0.032 Uiso 1 1 calc R
H7B3 H -0.0393 0.7464 -0.0994 0.032 Uiso 1 1 calc R
O8B O 0.0937(5) 0.8470(4) -0.0316(4) 0.0201(11) Uani 1 1 d .
N9B N 0.1626(6) 0.5667(5) 0.3089(4) 0.0156(12) Uani 1 1 d .
H9B H 0.1779 0.4899 0.3528 0.019 Uiso 1 1 calc R
N10A N 0.1154(6) 0.8358(5) 0.4395(5) 0.0168(12) Uani 1 1 d .
H10A H 0.1286 0.9027 0.3805 0.020 Uiso 1 1 calc R
H10B H 0.0301 0.8620 0.4816 0.020 Uiso 1 1 calc R
N11A N 0.3181(6) 0.6174(5) 0.4245(5) 0.0193(13) Uani 1 1 d .
H11A H 0.3174 0.5503 0.4871 0.023 Uiso 1 1 calc R
H11B H 0.3848 0.5896 0.3669 0.023 Uiso 1 1 calc R
C10A C 0.2154(7) 0.7871(7) 0.5104(6) 0.0202(15) Uani 1 1 d .
H10C H 0.1855 0.7344 0.5852 0.024 Uiso 1 1 calc R
H10D H 0.2263 0.8568 0.5218 0.024 Uiso 1 1 calc R
C11A C 0.3461(7) 0.7119(7) 0.4509(6) 0.0217(16) Uani 1 1 d .
H11C H 0.4131 0.6694 0.4998 0.026 Uiso 1 1 calc R
H11D H 0.3819 0.7663 0.3804 0.026 Uiso 1 1 calc R
N10B N 0.4097(5) 0.7017(5) 0.1468(5) 0.0183(13) Uani 1 1 d .
H10M H 0.4571 0.7152 0.1833 0.022 Uiso 1 1 calc R
H10N H 0.4158 0.6196 0.1755 0.022 Uiso 1 1 calc R
N11B N 0.2702(6) 0.9173(5) 0.0083(5) 0.0191(13) Uani 1 1 d .
H11E H 0.2331 0.9093 -0.0403 0.023 Uiso 1 1 calc R
H11F H 0.2402 1.0003 0.0044 0.023 Uiso 1 1 calc R
C10B C 0.4681(7) 0.7290(7) 0.0232(6) 0.0218(16) Uani 1 1 d .
H10K H 0.4379 0.6908 -0.0131 0.026 Uiso 1 1 calc R
H10L H 0.5674 0.6947 0.0100 0.026 Uiso 1 1 calc R
C11B C 0.4200(7) 0.8699(7) -0.0259(6) 0.0220(16) Uani 1 1 d .
H11K H 0.4593 0.9073 0.0034 0.026 Uiso 1 1 calc R
H11L H 0.4479 0.8920 -0.1093 0.026 Uiso 1 1 calc R
Cl2 Cl 0.77431(17) 0.86745(15) 0.65986(14) 0.0198(4) Uani 1 1 d .
O3 O 0.7432(6) 0.8374(5) 0.7803(4) 0.0333(13) Uani 1 1 d .
O4 O 0.8126(5) 0.7564(4) 0.6249(4) 0.0233(11) Uani 1 1 d .
O5 O 0.8869(5) 0.9097(5) 0.6165(5) 0.0325(13) Uani 1 1 d .
O6 O 0.6613(5) 0.9605(5) 0.6140(5) 0.0346(13) Uani 1 1 d .
Cl3 Cl 0.43770(17) 0.64624(15) 0.77609(14) 0.0209(4) Uani 1 1 d .
O7 O 0.3951(6) 0.5800(5) 0.8886(4) 0.0350(13) Uani 1 1 d .
O8 O 0.5559(5) 0.5625(5) 0.7224(5) 0.0354(14) Uani 1 1 d .
O9 O 0.4682(6) 0.7483(5) 0.7745(5) 0.0374(14) Uani 1 1 d .
O10 O 0.3358(6) 0.6942(6) 0.7127(5) 0.0441(16) Uani 1 1 d .
Cl4 Cl 0.25683(18) 0.24831(17) 0.87147(15) 0.0256(4) Uani 1 1 d .
O11 O 0.2790(7) 0.1619(6) 0.9804(5) 0.0466(16) Uani 1 1 d .
O12 O 0.1628(6) 0.2307(7) 0.8357(6) 0.0515(18) Uani 1 1 d .
O13 O 0.2089(6) 0.3743(5) 0.8795(5) 0.0392(14) Uani 1 1 d .
O14 O 0.3840(6) 0.2275(6) 0.7922(5) 0.0413(15) Uani 1 1 d .
O15 O 0.3814(6) 0.4701(6) 0.6481(5) 0.0417(15) Uani 1 1 d .
H15A H 0.3681 0.5350 0.6660 0.050 Uiso 1 1 d R
H15B H 0.3817 0.3975 0.6911 0.050 Uiso 1 1 d R

loop_
_atom_site_aniso_label
_atom_site_aniso_U_11
_atom_site_aniso_U_22
_atom_site_aniso_U_33
_atom_site_aniso_U_23
_atom_site_aniso_U_13
_atom_site_aniso_U_12
Pt1A 0.01088(15) 0.00923(14) 0.01199(15) -0.00064(10) -0.00436(10) -0.00252(11)
Pt1B 0.01163(15) 0.00870(14) 0.01387(15) -0.00091(10) -0.00122(10) -0.00408(11)
O1 0.020(3) 0.014(2) 0.020(3) -0.002(2) -0.007(2) -0.004(2)
O2 0.023(3) 0.021(3) 0.032(3) -0.011(2) -0.004(2) -0.013(2)
N1A 0.014(3) 0.012(3) 0.014(3) 0.000(2) -0.005(2) -0.005(2)
C2A 0.013(4) 0.011(3) 0.014(3) -0.001(3) -0.005(3) -0.005(3)
N3A 0.014(3) 0.011(3) 0.011(3) -0.005(2) -0.003(2) -0.005(2)
C4A 0.018(4) 0.010(3) 0.008(3) -0.001(3) -0.007(3) -0.004(3)
C5A 0.022(4) 0.009(3) 0.011(3) -0.001(3) -0.003(3) -0.004(3)
C6A 0.014(4) 0.015(3) 0.010(3) -0.002(3) -0.004(3) 0.000(3)
C7A 0.015(4) 0.021(4) 0.030(4) -0.005(3) 0.002(3) -0.010(3)
O8A 0.015(2) 0.009(2) 0.017(2) 0.001(2) -0.005(2) -0.0040(19)
N9A 0.016(3) 0.007(3) 0.014(3) 0.003(2) -0.002(2) -0.004(2)
N1B 0.017(3) 0.013(3) 0.016(3) 0.000(2) -0.003(2) -0.007(2)
C2B 0.012(3) 0.012(3) 0.016(4) 0.000(3) -0.003(3) -0.004(3)
N3B 0.018(3) 0.009(3) 0.013(3) -0.001(2) -0.004(2) -0.006(2)
C4B 0.008(3) 0.010(3) 0.018(4) -0.005(3) -0.003(3) -0.001(3)
C5B 0.021(4) 0.008(3) 0.023(4) -0.003(3) 0.000(3) -0.006(3)
C6B 0.019(4) 0.017(4) 0.018(4) -0.010(3) 0.003(3) -0.010(3)
C7B 0.030(4) 0.025(4) 0.011(4) -0.003(3) -0.004(3) -0.014(3)
O8B 0.027(3) 0.013(2) 0.018(3) 0.003(2) -0.008(2) -0.008(2)
N9B 0.024(3) 0.016(3) 0.010(3) -0.007(2) 0.006(2) -0.015(3)
N10A 0.017(3) 0.016(3) 0.018(3) -0.007(2) -0.003(2) -0.005(2)
N11A 0.019(3) 0.019(3) 0.018(3) -0.003(3) -0.008(3) -0.004(3)
C10A 0.022(4) 0.022(4) 0.024(4) -0.008(3) -0.012(3) -0.006(3)
C11A 0.025(4) 0.023(4) 0.025(4) -0.007(3) -0.012(3) -0.010(3)
N10B 0.012(3) 0.021(3) 0.022(3) -0.007(3) -0.002(2) -0.006(2)
N11B 0.023(3) 0.017(3) 0.017(3) -0.004(2) -0.003(3) -0.009(3)
C10B 0.022(4) 0.023(4) 0.018(4) -0.008(3) 0.001(3) -0.008(3)
C11B 0.020(4) 0.029(4) 0.018(4) -0.006(3) 0.001(3) -0.013(3)
Cl2 0.0208(9) 0.0163(8) 0.0192(9) -0.0050(7) -0.0028(7) -0.0046(7)
O3 0.045(4) 0.031(3) 0.023(3) -0.012(2) 0.000(3) -0.015(3)
O4 0.029(3) 0.016(3) 0.023(3) -0.009(2) -0.007(2) -0.003(2)
O5 0.029(3) 0.029(3) 0.038(3) -0.015(3) 0.008(3) -0.015(2)
O6 0.025(3) 0.022(3) 0.047(4) -0.007(3) -0.017(3) 0.004(2)
Cl3 0.0190(9) 0.0194(9) 0.0185(9) -0.0049(7) -0.0050(7) -0.0010(7)
O7 0.039(3) 0.044(3) 0.024(3) -0.008(3) -0.001(3) -0.022(3)
O8 0.030(3) 0.020(3) 0.038(3) -0.009(2) 0.008(3) -0.002(2)
O9 0.057(4) 0.027(3) 0.032(3) -0.007(3) -0.011(3) -0.017(3)
O10 0.035(3) 0.054(4) 0.039(4) -0.018(3) -0.020(3) 0.001(3)
Cl4 0.0253(10) 0.0268(10) 0.0286(10) -0.0139(8) -0.0011(8) -0.0106(8)
O11 0.059(4) 0.034(3) 0.039(4) 0.001(3) -0.013(3) -0.016(3)
O12 0.028(3) 0.083(5) 0.071(5) -0.060(4) -0.003(3) -0.016(3)
O13 0.045(4) 0.025(3) 0.048(4) -0.018(3) -0.006(3) -0.008(3)
O14 0.028(3) 0.058(4) 0.039(4) -0.024(3) 0.006(3) -0.017(3)
O15 0.043(4) 0.039(3) 0.035(3) -0.002(3) -0.011(3) -0.012(3)

loop_
_atom_type_symbol
_atom_type_description
_atom_type_scat_dispersion_real
_atom_type_scat_dispersion_imag
_atom_type_scat_source
C C 0.0033 0.0016 'International Tables Vol C Tables 4.2.6.8 and 6.1.1.4'
H H 0.0000 0.0000 'International Tables Vol C Tables 4.2.6.8 and 6.1.1.4'
N N 0.0061 0.0033 'International Tables Vol C Tables 4.2.6.8 and 6.1.1.4'
O O 0.0106 0.0060 'International Tables Vol C Tables 4.2.6.8 and 6.1.1.4'
Cl Cl 0.1484 0.1585 'International Tables Vol C Tables 4.2.6.8 and 6.1.1.4'
Pt Pt -1.7033 8.3905 'International Tables Vol C Tables 4.2.6.8 and 6.1.1.4'

loop_
_geom_angle_atom_site_label_1
_geom_angle_atom_site_label_2
_geom_angle_atom_site_label_3
_geom_angle
N9B Pt1A N3A 90.1(2)
N9B Pt1A N11A 96.7(2)
N3A Pt1A N11A 172.8(2)
N9B Pt1A N10A 176.6(2)
N3A Pt1A N10A 90.7(2)
N11A Pt1A N10A 82.6(2)
N9B Pt1A O1 97.63(18)
N3A Pt1A O1 97.22(18)
N11A Pt1A O1 79.7(2)
N10A Pt1A O1 85.59(19)
N9B Pt1A Pt1B 84.52(15)
N3A Pt1A Pt1B 84.69(14)
N11A Pt1A Pt1B 98.12(17)
N10A Pt1A Pt1B 92.23(16)
O1 Pt1A Pt1B 177.11(11)
O2 Pt1B N9A 91.0(2)
O2 Pt1B N10B 85.4(2)
N9A Pt1B N10B 175.9(2)
O2 Pt1B N3B 174.2(2)
N9A Pt1B N3B 92.3(2)
N10B Pt1B N3B 91.4(2)
O2 Pt1B N11B 87.4(2)
N9A Pt1B N11B 95.7(2)
N10B Pt1B N11B 82.1(2)
N3B Pt1B N11B 97.0(2)
O2 Pt1B Pt1A 91.25(14)
N9A Pt1B Pt1A 83.54(15)
N10B Pt1B Pt1A 98.59(16)
N3B Pt1B Pt1A 84.37(14)
N11B Pt1B Pt1A 178.48(15)
Pt1A O1 H10E 106.6
Pt1A O1 H10F 106.7
H10E O1 H10F 111.5
Pt1B O2 H20A 145.8
C2A N1A C6A 121.8(5)
C2A N1A C7A 117.4(5)
C6A N1A C7A 120.7(5)
O8A C2A N1A 120.8(6)
O8A C2A N3A 121.9(6)
N1A C2A N3A 117.3(5)
C4A N3A C2A 121.3(5)
C4A N3A Pt1A 117.6(4)
C2A N3A Pt1A 120.7(4)
N9A C4A N3A 118.6(6)
N9A C4A C5A 123.1(6)
N3A C4A C5A 118.3(6)
C6A C5A C4A 118.7(6)
C6A C5A H5A 120.6
C4A C5A H5A 120.6
C5A C6A N1A 121.0(6)
C5A C6A H6A 119.5
N1A C6A H6A 119.5
N1A C7A H7A1 109.5
N1A C7A H7A2 109.5
H7A1 C7A H7A2 109.5
N1A C7A H7A3 109.5
H7A1 C7A H7A3 109.5
H7A2 C7A H7A3 109.5
C4A N9A Pt1B 124.1(4)
C4A N9A H9A 118.0
Pt1B N9A H9A 118.0
C6B N1B C2B 120.2(6)
C6B N1B C7B 121.3(6)
C2B N1B C7B 118.4(5)
O8B C2B N1B 120.1(6)
O8B C2B N3B 121.0(6)
N1B C2B N3B 119.0(5)
C2B N3B C4B 120.1(5)
C2B N3B Pt1B 121.6(4)
C4B N3B Pt1B 118.2(4)
N9B C4B N3B 117.9(6)
N9B C4B C5B 124.0(6)
N3B C4B C5B 118.0(6)
C6B C5B C4B 118.5(6)
C6B C5B H5B 120.7
C4B C5B H5B 120.7
C5B C6B N1B 122.0(6)
C5B C6B H6B 119.0
N1B C6B H6B 119.0
N1B C7B H7B1 109.5
N1B C7B H7B2 109.5
H7B1 C7B H7B2 109.5
N1B C7B H7B3 109.5
H7B1 C7B H7B3 109.5
H7B2 C7B H7B3 109.5
C4B N9B Pt1A 125.4(5)
C4B N9B H9B 117.3
Pt1A N9B H9B 117.3
C10A N10A Pt1A 109.1(4)
C10A N10A H10A 109.9
Pt1A N10A H10A 109.9
C10A N10A H10B 109.9
Pt1A N10A H10B 109.9
H10A N10A H10B 108.3
C11A N11A Pt1A 109.7(4)
C11A N11A H11A 109.7
Pt1A N11A H11A 109.7
C11A N11A H11B 109.7
Pt1A N11A H11B 109.7
H11A N11A H11B 108.2
N10A C10A C11A 107.8(5)
N10A C10A H10C 110.1
C11A C10A H10C 110.1
N10A C10A H10D 110.1
C11A C10A H10D 110.1
H10C C10A H10D 108.5
C10A C11A N11A 107.1(5)
C10A C11A H11C 110.3
N11A C11A H11C 110.3
C10A C11A H11D 110.3
N11A C11A H11D 110.3
H11C C11A H11D 108.6
C10B N10B Pt1B 109.5(4)
C10B N10B H10M 109.8
Pt1B N10B H10M 109.8
C10B N10B H10N 109.8
Pt1B N10B H10N 109.8
H10M N10B H10N 108.2
C11B N11B Pt1B 109.7(4)
C11B N11B H11E 109.7
Pt1B N11B H11E 109.7
C11B N11B H11F 109.7
Pt1B N11B H11F 109.7
H11E N11B H11F 108.2
N10B C10B C11B 107.6(6)
N10B C10B H10K 110.2
C11B C10B H10K 110.2
N10B C10B H10L 110.2
C11B C10B H10L 110.2
H10K C10B H10L 108.5
N11B C11B C10B 107.5(6)
N11B C11B H11K 110.2
C10B C11B H11K 110.2
N11B C11B H11L 110.2
C10B C11B H11L 110.2
H11K C11B H11L 108.5
O6 Cl2 O3 110.8(3)
O6 Cl2 O5 110.2(3)
O3 Cl2 O5 109.6(3)
O6 Cl2 O4 109.0(3)
O3 Cl2 O4 109.6(3)
O5 Cl2 O4 107.6(3)
O7 Cl3 O10 110.7(4)
O7 Cl3 O9 110.9(3)
O10 Cl3 O9 108.5(4)
O7 Cl3 O8 109.1(3)
O10 Cl3 O8 108.2(4)
O9 Cl3 O8 109.4(4)
O12 Cl4 O14 110.6(4)
O12 Cl4 O11 110.2(4)
O14 Cl4 O11 108.2(4)
O12 Cl4 O13 110.4(4)
O14 Cl4 O13 108.2(4)
O11 Cl4 O13 109.1(4)
H15A O15 H15B 129.4

loop_
_geom_bond_atom_site_label_1
_geom_bond_atom_site_label_2
_geom_bond_distance
Pt1A N9B 2.001(5)
Pt1A N3A 2.050(5)
Pt1A N11A 2.050(5)
Pt1A N10A 2.062(5)
Pt1A O1 2.3152(16)
Pt1A Pt1B 2.5570(3)
Pt1B O2 1.996(5)
Pt1B N9A 1.999(5)
Pt1B N10B 2.071(5)
Pt1B N3B 2.077(5)
Pt1B N11B 2.101(6)
O1 H10E 0.8760
O1 H10F 0.8744
O2 H20A 0.8596
N1A C2A 1.367(8)
N1A C6A 1.377(8)
N1A C7A 1.463(9)
C2A O8A 1.239(8)
C2A N3A 1.377(8)
N3A C4A 1.369(8)
C4A N9A 1.308(8)
C4A C5A 1.431(9)
C5A C6A 1.329(9)
C5A H5A 0.9500
C6A H6A 0.9500
C7A H7A1 0.9800
C7A H7A2 0.9800
C7A H7A3 0.9800
N9A H9A 0.8800
N1B C6B 1.366(9)
N1B C2B 1.372(8)
N1B C7B 1.462(9)
C2B O8B 1.245(8)
C2B N3B 1.378(8)
N3B C4B 1.384(8)
C4B N9B 1.294(8)
C4B C5B 1.426(9)
C5B C6B 1.332(10)
C5B H5B 0.9500
C6B H6B 0.9500
C7B H7B1 0.9800
C7B H7B2 0.9800
C7B H7B3 0.9800
N9B H9B 0.8800
N10A C10A 1.477(8)
N10A H10A 0.9200
N10A H10B 0.9200
N11A C11A 1.510(9)
N11A H11A 0.9200
N11A H11B 0.9200
C10A C11A 1.499(10)
C10A H10C 0.9900
C10A H10D 0.9900
C11A H11C 0.9900
C11A H11D 0.9900
N10B C10B 1.491(9)
N10B H10M 0.9200
N10B H10N 0.9200
N11B C11B 1.494(9)
N11B H11E 0.9200
N11B H11F 0.9200
C10B C11B 1.523(10)
C10B H10K 0.9900
C10B H10L 0.9900
C11B H11K 0.9900
C11B H11L 0.9900
Cl2 O6 1.425(5)
Cl2 O3 1.428(5)
Cl2 O5 1.436(5)
Cl2 O4 1.457(5)
Cl3 O7 1.420(6)
Cl3 O10 1.425(6)
Cl3 O9 1.436(6)
Cl3 O8 1.443(5)
Cl4 O12 1.410(6)
Cl4 O14 1.444(6)
Cl4 O11 1.445(6)
Cl4 O13 1.449(5)
O15 H15A 0.8604
O15 H15B 0.8597

loop_
_geom_torsion_atom_site_label_1
_geom_torsion_atom_site_label_2
_geom_torsion_atom_site_label_3
_geom_torsion_atom_site_label_4
_geom_torsion
N9B Pt1A Pt1B O2 -154.4(2)
N3A Pt1A Pt1B O2 114.9(2)
N11A Pt1A Pt1B O2 -58.4(2)
N10A Pt1A Pt1B O2 24.4(2)
N9B Pt1A Pt1B N9A 114.7(2)
N3A Pt1A Pt1B N9A 24.0(2)
N11A Pt1A Pt1B N9A -149.3(2)
N10A Pt1A Pt1B N9A -66.4(2)
N9B Pt1A Pt1B N10B -68.9(2)
N3A Pt1A Pt1B N10B -159.5(2)
N11A Pt1A Pt1B N10B 27.2(2)
N10A Pt1A Pt1B N10B 110.0(2)
N9B Pt1A Pt1B N3B 21.8(2)
N3A Pt1A Pt1B N3B -68.9(2)
N11A Pt1A Pt1B N3B 117.8(2)
N10A Pt1A Pt1B N3B -159.4(2)
C6A N1A C2A O8A -179.7(6)
C7A N1A C2A O8A 3.3(9)
C6A N1A C2A N3A 2.1(9)
C7A N1A C2A N3A -175.0(6)
O8A C2A N3A C4A 169.6(6)
N1A C2A N3A C4A -12.1(8)
O8A C2A N3A Pt1A -17.9(8)
N1A C2A N3A Pt1A 160.3(4)
N9B Pt1A N3A C4A -115.3(5)
N10A Pt1A N3A C4A 61.4(5)
O1 Pt1A N3A C4A 147.0(4)
Pt1B Pt1A N3A C4A -30.8(4)
N9B Pt1A N3A C2A 72.0(5)
N10A Pt1A N3A C2A -111.4(5)
O1 Pt1A N3A C2A -25.7(5)
Pt1B Pt1A N3A C2A 156.5(5)
C2A N3A C4A N9A -166.5(6)
Pt1A N3A C4A N9A 20.8(7)
C2A N3A C4A C5A 15.6(8)
Pt1A N3A C4A C5A -157.1(4)
N9A C4A C5A C6A 173.3(6)
N3A C4A C5A C6A -9.0(9)
C4A C5A C6A N1A -0.7(9)
C2A N1A C6A C5A 4.2(9)
C7A N1A C6A C5A -178.8(6)
N3A C4A N9A Pt1B 10.0(8)
C5A C4A N9A Pt1B -172.2(5)
O2 Pt1B N9A C4A -117.6(5)
N3B Pt1B N9A C4A 57.7(5)
N11B Pt1B N9A C4A 154.9(5)
Pt1A Pt1B N9A C4A -26.4(5)
C6B N1B C2B O8B 174.4(6)
C7B N1B C2B O8B -1.5(9)
C6B N1B C2B N3B -5.6(9)
C7B N1B C2B N3B 178.5(6)
O8B C2B N3B C4B 173.0(6)
N1B C2B N3B C4B -7.0(9)
O8B C2B N3B Pt1B -11.2(8)
N1B C2B N3B Pt1B 168.8(4)
N9A Pt1B N3B C2B 72.0(5)
N10B Pt1B N3B C2B -106.2(5)
N11B Pt1B N3B C2B -24.0(5)
Pt1A Pt1B N3B C2B 155.3(5)
N9A Pt1B N3B C4B -112.1(5)
N10B Pt1B N3B C4B 69.7(5)
N11B Pt1B N3B C4B 151.9(5)
Pt1A Pt1B N3B C4B -28.8(4)
C2B N3B C4B N9B -163.6(6)
Pt1B N3B C4B N9B 20.5(7)
C2B N3B C4B C5B 16.6(9)
Pt1B N3B C4B C5B -159.3(5)
N9B C4B C5B C6B 166.2(6)
N3B C4B C5B C6B -14.0(9)
C4B C5B C6B N1B 1.6(10)
C2B N1B C6B C5B 8.3(10)
C7B N1B C6B C5B -175.9(6)
N3B C4B N9B Pt1A 7.6(8)
C5B C4B N9B Pt1A -172.6(5)
N3A Pt1A N9B C4B 61.1(5)
N11A Pt1A N9B C4B -121.2(5)
O1 Pt1A N9B C4B 158.4(5)
Pt1B Pt1A N9B C4B -23.6(5)
N3A Pt1A N10A C10A 160.7(5)
N11A Pt1A N10A C10A -16.7(4)
O1 Pt1A N10A C10A 63.5(4)
Pt1B Pt1A N10A C10A -114.6(4)
N9B Pt1A N11A C11A 164.3(4)
N10A Pt1A N11A C11A -12.3(4)
O1 Pt1A N11A C11A -99.1(4)
Pt1B Pt1A N11A C11A 78.9(4)
Pt1A N10A C10A C11A 42.8(6)
N10A C10A C11A N11A -53.3(7)
Pt1A N11A C11A C10A 38.6(6)
O2 Pt1B N10B C10B -105.6(4)
N3B Pt1B N10B C10B 79.3(4)
N11B Pt1B N10B C10B -17.6(4)
Pt1A Pt1B N10B C10B 163.8(4)
O2 Pt1B N11B C11B 74.0(4)
N9A Pt1B N11B C11B 164.8(4)
N10B Pt1B N11B C11B -11.7(4)
N3B Pt1B N11B C11B -102.2(4)
Pt1B N10B C10B C11B 43.1(6)
Pt1B N11B C11B C10B 38.0(6)
N10B C10B C11B N11B -53.4(7)
